data_1574552
loop_
_publ_author_name
'Sonneck, Marcel'
'Spannenberg, Anke'
'Wohlrab, Sebastian'
'Peppel, Tim'

_publ_section_title
;
 3-Chloropropiophenone
;
_journal_coeditor_code BT4169
_journal_issue 4
_journal_name_full IUCrData
_journal_page_first x250349
_journal_paper_doi 10.1107/S2414314625003499
_journal_volume 10
_journal_year 2025
_chemical_formula_iupac 'C9 H9 Cl O'
_chemical_formula_moiety 'C9 H9 Cl O'
_chemical_formula_sum 'C9 H9 Cl O'
_chemical_formula_weight 168.61
_chemical_name_common
;
3-Chloropropiophenone
;
_chemical_name_systematic
;
3-Chloro-1-phenylpropan-1-one
;
_space_group_crystal_system monoclinic
_space_group_IT_number 14
_space_group_name_Hall '-P 2ybc'
_space_group_name_H-M_alt 'P 1 21/c 1'
_atom_sites_solution_hydrogens geom
_atom_sites_solution_primary direct
_audit_creation_method SHELXL-2014/7
_cell_angle_alpha 90
_cell_angle_beta 102.123(4)
_cell_angle_gamma 90
_cell_formula_units_Z 4
_cell_length_a 5.4485(13)
_cell_length_b 20.347(5)
_cell_length_c 7.4860(17)
_cell_measurement_reflns_used 2965
_cell_measurement_temperature 150(2)
_cell_measurement_theta_max 28.69
_cell_measurement_theta_min 2.96
_cell_volume 811.4(3)
_computing_cell_refinement
;
SAINT (Bruker, 2013)
;
_computing_data_collection
;
APEX2 (Bruker, 2014)
;
_computing_data_reduction
;
SAINT (Bruker, 2013)
;
_computing_molecular_graphics
;
XP in SHELXTL (Sheldrick, 2008)
;
_computing_publication_material
;
publCIF (Westrip, 2010)
;
_computing_structure_refinement
;
<i>SHELXL2014/7</i> (Sheldrick, 2015)
;
_computing_structure_solution
;
SHELXS97 (Sheldrick, 2008)
;
_diffrn_ambient_temperature 150(2)
_diffrn_detector_area_resol_mean 8.3333
_diffrn_measured_fraction_theta_full 1.000
_diffrn_measured_fraction_theta_max 0.999
_diffrn_measurement_device_type 'Bruker APEXII CCD'
_diffrn_measurement_method '\f and \w scans'
_diffrn_radiation_type MoK\a
_diffrn_radiation_wavelength 0.71073
_diffrn_reflns_av_R_equivalents 0.0320
_diffrn_reflns_av_unetI/netI 0.0256
_diffrn_reflns_limit_h_max 7
_diffrn_reflns_limit_h_min -7
_diffrn_reflns_limit_k_max 25
_diffrn_reflns_limit_k_min -26
_diffrn_reflns_limit_l_max 9
_diffrn_reflns_limit_l_min -9
_diffrn_reflns_number 9113
_diffrn_reflns_theta_full 25.242
_diffrn_reflns_theta_max 27.999
_diffrn_reflns_theta_min 2.002
_diffrn_source 'fine-focus sealed tube'
_exptl_absorpt_coefficient_mu 0.404
_exptl_absorpt_correction_T_max 0.97
_exptl_absorpt_correction_T_min 0.79
_exptl_absorpt_correction_type multi-scan
_exptl_absorpt_process_details
;
(SADABS; Krause <i>et al.</i>,  2015)
;
_exptl_crystal_colour colourless
_exptl_crystal_density_diffrn 1.380
_exptl_crystal_description plate
_exptl_crystal_F_000 352
_exptl_crystal_size_max 0.511
_exptl_crystal_size_mid 0.426
_exptl_crystal_size_min 0.074
_refine_diff_density_max 0.358
_refine_diff_density_min -0.239
_refine_ls_extinction_method none
_refine_ls_goodness_of_fit_ref 1.077
_refine_ls_hydrogen_treatment constr
_refine_ls_matrix_type full
_refine_ls_number_parameters 100
_refine_ls_number_reflns 1951
_refine_ls_number_restraints 0
_refine_ls_restrained_S_all 1.077
_refine_ls_R_factor_all 0.0505
_refine_ls_R_factor_gt 0.0380
_refine_ls_shift/su_max 0.000
_refine_ls_shift/su_mean 0.000
_refine_ls_structure_factor_coef Fsqd
_refine_ls_weighting_details 'w=1/[\s^2^(Fo^2^)+(0.0414P)^2^+0.2590P] where P=(Fo^2^+2Fc^2^)/3'
_refine_ls_weighting_scheme calc
_refine_ls_wR_factor_gt 0.0895
_refine_ls_wR_factor_ref 0.0953
_reflns_number_gt 1595
_reflns_number_total 1951
_reflns_threshold_expression 'I > 2\s(I)'
_cod_data_source_file bt4169.cif
_cod_data_source_block I
_cod_original_sg_symbol_H-M 'P 21/c'
_cod_database_code 1574552
_shelx_space_group_comment
;
The symmetry employed for this shelxl refinement is uniquely defined
by the following loop, which should always be used as a source of
symmetry information in preference to the above space-group names.
They are only intended as comments.
;

loop_
_space_group_symop_operation_xyz
'x, y, z'
'-x, y+1/2, -z+1/2'
'-x, -y, -z'
'x, -y-1/2, z-1/2'

loop_
_atom_site_type_symbol
_atom_site_label
_atom_site_fract_x
_atom_site_fract_y
_atom_site_fract_z
_atom_site_U_iso_or_equiv
_atom_site_adp_type
_atom_site_calc_flag
_atom_site_occupancy
_atom_site_disorder_assembly
_atom_site_disorder_group
C C1 0.4181(3) 0.91110(7) 0.3732(2) 0.0292(3) Uani d 1 . .
H H1A 0.5586 0.9205 0.3120 0.035 Uiso calc 1 . .
H H1B 0.4812 0.9154 0.5067 0.035 Uiso calc 1 . .
C C2 0.3239(3) 0.84182(7) 0.3283(2) 0.0243(3) Uani d 1 . .
H H2A 0.1794 0.8331 0.3859 0.029 Uiso calc 1 . .
H H2B 0.2658 0.8373 0.1944 0.029 Uiso calc 1 . .
C C3 0.5285(3) 0.79232(7) 0.39585(19) 0.0252(3) Uani d 1 . .
C C4 0.4665(3) 0.72090(7) 0.38053(19) 0.0229(3) Uani d 1 . .
C C5 0.6530(3) 0.67574(8) 0.4561(2) 0.0283(3) Uani d 1 . .
H H5 0.8139 0.6911 0.5163 0.034 Uiso calc 1 . .
C C6 0.6055(3) 0.60927(8) 0.4438(2) 0.0313(4) Uani d 1 . .
H H6 0.7334 0.5789 0.4953 0.038 Uiso calc 1 . .
C C7 0.3713(3) 0.58649(8) 0.3564(2) 0.0309(3) Uani d 1 . .
H H7 0.3389 0.5406 0.3484 0.037 Uiso calc 1 . .
C C8 0.1843(3) 0.63050(8) 0.2808(2) 0.0280(3) Uani d 1 . .
H H8 0.0241 0.6148 0.2205 0.034 Uiso calc 1 . .
C C9 0.2314(3) 0.69757(7) 0.29323(19) 0.0245(3) Uani d 1 . .
H H9 0.1026 0.7277 0.2419 0.029 Uiso calc 1 . .
Cl Cl1 0.17021(9) 0.96882(2) 0.29882(7) 0.04702(17) Uani d 1 . .
O O1 0.7414(2) 0.81030(6) 0.46074(17) 0.0399(3) Uani d 1 . .

loop_
_atom_site_aniso_label
_atom_site_aniso_U_11
_atom_site_aniso_U_22
_atom_site_aniso_U_33
_atom_site_aniso_U_12
_atom_site_aniso_U_13
_atom_site_aniso_U_23
C1 0.0317(8) 0.0274(7) 0.0294(8) -0.0056(6) 0.0081(6) -0.0028(6)
C2 0.0243(7) 0.0254(7) 0.0237(7) -0.0038(5) 0.0064(6) -0.0007(5)
C3 0.0227(7) 0.0327(8) 0.0202(7) -0.0042(6) 0.0050(6) 0.0002(6)
C4 0.0221(7) 0.0290(7) 0.0190(6) -0.0001(5) 0.0074(6) 0.0011(5)
C5 0.0214(7) 0.0381(8) 0.0254(8) 0.0028(6) 0.0051(6) 0.0014(6)
C6 0.0298(8) 0.0356(8) 0.0303(8) 0.0108(6) 0.0103(7) 0.0052(6)
C7 0.0375(9) 0.0266(7) 0.0317(8) 0.0034(6) 0.0144(7) 0.0011(6)
C8 0.0256(8) 0.0295(7) 0.0294(8) -0.0017(6) 0.0065(6) -0.0001(6)
C9 0.0216(7) 0.0277(7) 0.0243(7) 0.0015(5) 0.0052(6) 0.0027(5)
Cl1 0.0454(3) 0.0260(2) 0.0684(3) 0.00011(18) 0.0092(2) -0.00376(19)
O1 0.0255(6) 0.0408(7) 0.0487(8) -0.0080(5) -0.0034(5) 0.0026(5)

loop_
_atom_type_symbol
_atom_type_description
_atom_type_scat_dispersion_real
_atom_type_scat_dispersion_imag
_atom_type_scat_source
C C 0.0033 0.0016 'International Tables Vol C Tables 4.2.6.8 and 6.1.1.4'
H H 0.0000 0.0000 'International Tables Vol C Tables 4.2.6.8 and 6.1.1.4'
O O 0.0106 0.0060 'International Tables Vol C Tables 4.2.6.8 and 6.1.1.4'
Cl Cl 0.1484 0.1585 'International Tables Vol C Tables 4.2.6.8 and 6.1.1.4'

loop_
_geom_angle_atom_site_label_1
_geom_angle_atom_site_label_2
_geom_angle_atom_site_label_3
_geom_angle_site_symmetry_1
_geom_angle_site_symmetry_3
_geom_angle
_geom_angle_publ_flag
C2 C1 Cl1 . . 110.12(11) ?
C2 C1 H1A . . 109.6 ?
Cl1 C1 H1A . . 109.6 ?
C2 C1 H1B . . 109.6 ?
Cl1 C1 H1B . . 109.6 ?
H1A C1 H1B . . 108.2 ?
C3 C2 C1 . . 110.81(12) ?
C3 C2 H2A . . 109.5 ?
C1 C2 H2A . . 109.5 ?
C3 C2 H2B . . 109.5 ?
C1 C2 H2B . . 109.5 ?
H2A C2 H2B . . 108.1 ?
O1 C3 C4 . . 120.39(14) ?
O1 C3 C2 . . 120.58(14) ?
C4 C3 C2 . . 119.03(12) ?
C9 C4 C5 . . 118.96(14) ?
C9 C4 C3 . . 122.65(13) ?
C5 C4 C3 . . 118.39(13) ?
C6 C5 C4 . . 120.52(14) ?
C6 C5 H5 . . 119.7 ?
C4 C5 H5 . . 119.7 ?
C5 C6 C7 . . 120.13(14) ?
C5 C6 H6 . . 119.9 ?
C7 C6 H6 . . 119.9 ?
C8 C7 C6 . . 120.13(15) ?
C8 C7 H7 . . 119.9 ?
C6 C7 H7 . . 119.9 ?
C7 C8 C9 . . 119.92(15) ?
C7 C8 H8 . . 120.0 ?
C9 C8 H8 . . 120.0 ?
C8 C9 C4 . . 120.33(14) ?
C8 C9 H9 . . 119.8 ?
C4 C9 H9 . . 119.8 ?

loop_
_geom_bond_atom_site_label_1
_geom_bond_atom_site_label_2
_geom_bond_site_symmetry_2
_geom_bond_distance
_geom_bond_publ_flag
C1 C2 . 1.514(2) ?
C1 Cl1 . 1.7882(17) ?
C1 H1A . 0.9900 ?
C1 H1B . 0.9900 ?
C2 C3 . 1.509(2) ?
C2 H2A . 0.9900 ?
C2 H2B . 0.9900 ?
C3 O1 . 1.2158(18) ?
C3 C4 . 1.491(2) ?
C4 C9 . 1.393(2) ?
C4 C5 . 1.399(2) ?
C5 C6 . 1.377(2) ?
C5 H5 . 0.9500 ?
C6 C7 . 1.386(2) ?
C6 H6 . 0.9500 ?
C7 C8 . 1.385(2) ?
C7 H7 . 0.9500 ?
C8 C9 . 1.388(2) ?
C8 H8 . 0.9500 ?
C9 H9 . 0.9500 ?

loop_
_geom_torsion_atom_site_label_1
_geom_torsion_atom_site_label_2
_geom_torsion_atom_site_label_3
_geom_torsion_atom_site_label_4
_geom_torsion_site_symmetry_1
_geom_torsion_site_symmetry_2
_geom_torsion_site_symmetry_3
_geom_torsion_site_symmetry_4
_geom_torsion
_geom_torsion_publ_flag
Cl1 C1 C2 C3 . . . . -178.09(10) ?
C1 C2 C3 O1 . . . . -6.21(19) ?
C1 C2 C3 C4 . . . . 174.28(12) ?
O1 C3 C4 C9 . . . . -174.35(14) ?
C2 C3 C4 C9 . . . . 5.2(2) ?
O1 C3 C4 C5 . . . . 5.2(2) ?
C2 C3 C4 C5 . . . . -175.26(12) ?
C9 C4 C5 C6 . . . . 0.2(2) ?
C3 C4 C5 C6 . . . . -179.35(13) ?
C4 C5 C6 C7 . . . . -0.1(2) ?
C5 C6 C7 C8 . . . . 0.1(2) ?
C6 C7 C8 C9 . . . . -0.3(2) ?
C7 C8 C9 C4 . . . . 0.4(2) ?
C5 C4 C9 C8 . . . . -0.4(2) ?
C3 C4 C9 C8 . . . . 179.21(13) ?
